data_4026452
loop_
_publ_author_name
'Timothy D. Lash'
'Alexandra M. Young'
'Jane M. Rasmussen'
'Gregory M. Ferrence'

_publ_contact_author_address
;
CB 4160
Department of Chemistry
Illinois State University
Normal, IL 61790
;
_publ_contact_author_email Ferrence@IllinoisState.edu
_publ_contact_author_fax (309)4385538
_publ_contact_author_name 'Ferrence, Gregory M.'
_publ_contact_author_phone (309)4387971
_publ_section_title
;
 Naphthiporphyrins
;
_journal_name_full 'Journal of Organic Chemistry'
_journal_page_first 5636
_journal_page_last 5651
_journal_paper_doi 10.1021/jo200622s
_journal_volume 76
_journal_year 2011
_chemical_formula_moiety 'C36 H35 N3 Pd1'
_chemical_formula_sum 'C36 H35 N3 Pd'
_chemical_formula_weight 616.07
_chemical_name_systematic
;
 ?
;
_space_group_IT_number 14
_symmetry_cell_setting monoclinic
_symmetry_Int_Tables_number 14
_symmetry_space_group_name_Hall '-P 2yn'
_symmetry_space_group_name_H-M 'P 1 21/n 1'
_atom_sites_solution_hydrogens geom
_atom_sites_solution_primary direct
_atom_sites_solution_secondary difmap
_audit_conform_dict_location ftp://ftp.iucr.org/pub/cif_core.dic
_audit_conform_dict_name cif_core.dic
_audit_conform_dict_version 2.4
_audit_creation_date 2011-04-17T20:49:02-00:00
_audit_creation_method 'WinGX routine CIF_UPDATE'
_cell_angle_alpha 90
_cell_angle_beta 108.532(8)
_cell_angle_gamma 90
_cell_formula_units_Z 4
_cell_length_a 13.231(5)
_cell_length_b 13.802(6)
_cell_length_c 15.921(7)
_cell_measurement_reflns_used 7528
_cell_measurement_temperature 100(2)
_cell_measurement_theta_max 28.446
_cell_measurement_theta_min 2.191
_cell_volume 2757(2)
_computing_cell_refinement 'APEX2 & SAINT (Bruker, 2008)'
_computing_data_collection 'APEX2 (Bruker, 2008)'
_computing_data_reduction SAINT
_computing_molecular_graphics 'Ortep-3 for Windows (Farrugia, 1997)'
_computing_publication_material 'WinGX publication routines (Farrugia, 1999)'
_computing_structure_refinement 'SHELXL-97 (Sheldrick, 2008)'
_computing_structure_solution 'SUPERFLIP (Palatinus & Chapuis, 2007)'
_diffrn_ambient_temperature 100(2)
_diffrn_measured_fraction_theta_full 0.999
_diffrn_measured_fraction_theta_max 0.999
_diffrn_measurement_device_type 'Bruker AXS SMART APEX CCD diffractometer'
_diffrn_measurement_method '\w scans'
_diffrn_radiation_monochromator graphite
_diffrn_radiation_probe x-ray
_diffrn_radiation_type MoK\a
_diffrn_radiation_wavelength 0.71073
_diffrn_reflns_av_R_equivalents 0.0531
_diffrn_reflns_av_unetI/netI 0.0411
_diffrn_reflns_limit_h_max 15
_diffrn_reflns_limit_h_min -15
_diffrn_reflns_limit_k_max 16
_diffrn_reflns_limit_k_min -16
_diffrn_reflns_limit_l_max 19
_diffrn_reflns_limit_l_min -19
_diffrn_reflns_number 23309
_diffrn_reflns_theta_full 25.35
_diffrn_reflns_theta_max 25.35
_diffrn_reflns_theta_min 1.75
_diffrn_standards_decay_% 0
_diffrn_standards_number 0
_exptl_absorpt_coefficient_mu 0.704
_exptl_absorpt_correction_T_max 1
_exptl_absorpt_correction_T_min 0.704
_exptl_absorpt_correction_type multi-scan
_exptl_absorpt_process_details 'Apex2 v2008.2-4 (Bruker, 2008)'
_exptl_crystal_colour black
_exptl_crystal_density_diffrn 1.484
_exptl_crystal_description needle
_exptl_crystal_F_000 1272
_exptl_crystal_size_max 0.55
_exptl_crystal_size_mid 0.13
_exptl_crystal_size_min 0.09
_refine_diff_density_max 1.51
_refine_diff_density_min -1.411
_refine_diff_density_rms 0.119
_refine_ls_extinction_method none
_refine_ls_goodness_of_fit_ref 1.044
_refine_ls_hydrogen_treatment constr
_refine_ls_matrix_type full
_refine_ls_number_parameters 363
_refine_ls_number_reflns 5044
_refine_ls_number_restraints 0
_refine_ls_restrained_S_all 1.044
_refine_ls_R_factor_all 0.0562
_refine_ls_R_factor_gt 0.0475
_refine_ls_shift/su_max 0
_refine_ls_shift/su_mean 0
_refine_ls_structure_factor_coef Fsqd
_refine_ls_weighting_details 'calc w=1/[\s^2^(Fo^2^)+(0.0736P)^2^+6.4982P] where P=(Fo^2^+2Fc^2^)/3'
_refine_ls_weighting_scheme calc
_refine_ls_wR_factor_ref 0.1305
_reflns_number_gt 4316
_reflns_number_total 5044
_reflns_threshold_expression I>2\s(I)
_cod_data_source_file jo200622s_si_003.cif
_cod_data_source_block 824680
_cod_original_sg_symbol_H-M 'P 21/n'
_cod_database_code 4026452

loop_
_symmetry_equiv_pos_as_xyz
'x, y, z'
'-x+1/2, y+1/2, -z+1/2'
'-x, -y, -z'
'x-1/2, -y-1/2, z-1/2'

loop_
_atom_site_label
_atom_site_fract_x
_atom_site_fract_y
_atom_site_fract_z
_atom_site_U_iso_or_equiv
_atom_site_adp_type
_atom_site_calc_flag
_atom_site_refinement_flags
_atom_site_occupancy
_atom_site_type_symbol
Pd1 0.24248(2) 0.44467(2) 0.111879(18) 0.02045(13) Uani d . 1 Pd
C22 0.1701(3) 0.5645(3) 0.1440(3) 0.0224(8) Uani d . 1 C
N23 0.3818(3) 0.5178(2) 0.1283(2) 0.0247(7) Uani d . 1 N
N24 0.3157(2) 0.3223(2) 0.0792(2) 0.0217(7) Uani d . 1 N
N25 0.1102(3) 0.3627(2) 0.0931(2) 0.0237(7) Uani d . 1 N
C1 0.0594(3) 0.5696(3) 0.1326(3) 0.0253(8) Uani d . 1 C
C2 0.0088(3) 0.6580(3) 0.1497(3) 0.0286(9) Uani d . 1 C
C2A -0.1003(3) 0.6723(3) 0.1289(3) 0.0348(10) Uani d . 1 C
H2A -0.1473 0.6214 0.1012 0.042 Uiso calc R 1 H
C2B -0.1427(4) 0.7583(3) 0.1472(3) 0.0368(10) Uani d . 1 C
H2B -0.2178 0.7651 0.1321 0.044 Uiso calc R 1 H
C3 0.0738(4) 0.7392(3) 0.1881(3) 0.0349(10) Uani d . 1 C
C3A 0.0290(4) 0.8265(3) 0.2069(3) 0.0369(10) Uani d . 1 C
H3A 0.0741 0.8791 0.2335 0.044 Uiso calc R 1 H
C3B -0.0765(4) 0.8350(3) 0.1875(3) 0.0350(10) Uani d . 1 C
H3B -0.1064 0.8932 0.2012 0.042 Uiso calc R 1 H
C4 0.1830(4) 0.7319(3) 0.2035(3) 0.0351(10) Uani d . 1 C
H4 0.2275 0.7842 0.2317 0.042 Uiso calc R 1 H
C5 0.2295(3) 0.6507(3) 0.1790(3) 0.0290(9) Uani d . 1 C
C6 0.3398(3) 0.6668(3) 0.1894(3) 0.0306(9) Uani d . 1 C
H6 0.3691 0.7256 0.2178 0.037 Uiso calc R 1 H
C7 0.4069(3) 0.6099(3) 0.1644(3) 0.0267(9) Uani d . 1 C
C8 0.5159(3) 0.6337(3) 0.1706(3) 0.0270(9) Uani d . 1 C
C8A 0.5703(4) 0.7275(3) 0.2064(3) 0.0355(10) Uani d . 1 C
H8A1 0.6469 0.7217 0.2154 0.053 Uiso calc R 1 H
H8A2 0.5593 0.7422 0.2631 0.053 Uiso calc R 1 H
H8A3 0.5404 0.7798 0.1642 0.053 Uiso calc R 1 H
C9 0.5549(3) 0.5574(3) 0.1382(3) 0.0273(9) Uani d . 1 C
C9A 0.6658(3) 0.5437(3) 0.1332(3) 0.0327(10) Uani d . 1 C
H9A1 0.6981 0.6081 0.1315 0.039 Uiso calc R 1 H
H9A2 0.6613 0.5096 0.0774 0.039 Uiso calc R 1 H
C9B 0.7374(3) 0.4867(4) 0.2104(3) 0.0380(11) Uani d . 1 C
H9B1 0.8081 0.48 0.2035 0.057 Uiso calc R 1 H
H9B2 0.7068 0.4224 0.2119 0.057 Uiso calc R 1 H
H9B3 0.7439 0.521 0.2658 0.057 Uiso calc R 1 H
C10 0.4707(3) 0.4848(3) 0.1127(3) 0.0242(8) Uani d . 1 C
C11 0.4849(3) 0.3935(3) 0.0810(3) 0.0246(8) Uani d . 1 C
H11 0.5487 0.3828 0.0672 0.03 Uiso calc R 1 H
C12 0.4147(3) 0.3175(3) 0.0681(2) 0.0232(8) Uani d . 1 C
C13 0.4371(3) 0.2194(3) 0.0461(2) 0.0238(8) Uani d . 1 C
C13A 0.5389(3) 0.1885(3) 0.0308(3) 0.0285(9) Uani d . 1 C
H13A 0.565 0.2419 0.0017 0.034 Uiso calc R 1 H
H13B 0.5243 0.132 -0.0096 0.034 Uiso calc R 1 H
C13B 0.6253(3) 0.1616(4) 0.1166(3) 0.0405(11) Uani d . 1 C
H13C 0.6899 0.142 0.1035 0.061 Uiso calc R 1 H
H13D 0.6005 0.1079 0.1452 0.061 Uiso calc R 1 H
H13E 0.6413 0.2178 0.1563 0.061 Uiso calc R 1 H
C14 0.3529(3) 0.1641(3) 0.0475(3) 0.0262(8) Uani d . 1 C
C14A 0.3381(3) 0.0575(3) 0.0338(3) 0.0325(10) Uani d . 1 C
H14A 0.3876 0.0335 0.0033 0.039 Uiso calc R 1 H
H14B 0.2645 0.0447 -0.0051 0.039 Uiso calc R 1 H
C14B 0.3577(4) 0.0015(3) 0.1206(4) 0.0465(12) Uani d . 1 C
H14C 0.3468 -0.0679 0.1078 0.07 Uiso calc R 1 H
H14D 0.3077 0.0239 0.1506 0.07 Uiso calc R 1 H
H14E 0.4309 0.0127 0.159 0.07 Uiso calc R 1 H
C15 0.2761(3) 0.2298(3) 0.0670(3) 0.0238(8) Uani d . 1 C
C16 0.1759(3) 0.2032(3) 0.0654(3) 0.0280(9) Uani d . 1 C
H16 0.1584 0.1363 0.0585 0.034 Uiso calc R 1 H
C17 0.0973(3) 0.2671(3) 0.0733(3) 0.0257(8) Uani d . 1 C
C18 -0.0144(3) 0.2383(3) 0.0553(3) 0.0283(9) Uani d . 1 C
C18A -0.0590(3) 0.1388(3) 0.0251(4) 0.0397(11) Uani d . 1 C
H18A -0.1359 0.145 -0.0082 0.048 Uiso calc R 1 H
H18B -0.0233 0.1126 -0.016 0.048 Uiso calc R 1 H
C18B -0.0456(4) 0.0686(4) 0.0989(4) 0.0470(12) Uani d . 1 C
H18C -0.076 0.0059 0.0747 0.07 Uiso calc R 1 H
H18D -0.0825 0.0929 0.1391 0.07 Uiso calc R 1 H
H18E 0.0304 0.0607 0.1314 0.07 Uiso calc R 1 H
C19 -0.0667(3) 0.3191(3) 0.0655(3) 0.0267(9) Uani d . 1 C
C19A -0.1837(3) 0.3296(3) 0.0532(3) 0.0318(9) Uani d . 1 C
H19A -0.2218 0.2721 0.0232 0.048 Uiso calc R 1 H
H19B -0.2114 0.3872 0.0173 0.048 Uiso calc R 1 H
H19C -0.194 0.3365 0.1112 0.048 Uiso calc R 1 H
C20 0.0099(3) 0.3971(3) 0.0895(3) 0.0237(8) Uani d . 1 C
C21 -0.0118(3) 0.4894(3) 0.1052(3) 0.0254(8) Uani d . 1 C
H21 -0.0847 0.5031 0.0969 0.03 Uiso calc R 1 H

loop_
_atom_site_aniso_label
_atom_site_aniso_U_11
_atom_site_aniso_U_22
_atom_site_aniso_U_33
_atom_site_aniso_U_12
_atom_site_aniso_U_13
_atom_site_aniso_U_23
Pd1 0.01459(18) 0.02224(19) 0.02369(19) 0.00056(11) 0.00492(12) -0.00100(11)
C22 0.022(2) 0.023(2) 0.0220(19) -0.0003(15) 0.0069(16) -0.0015(15)
N23 0.0219(17) 0.0248(17) 0.0258(17) -0.0006(14) 0.0052(14) -0.0001(14)
N24 0.0133(15) 0.0251(17) 0.0247(16) 0.0000(13) 0.0033(12) -0.0029(13)
N25 0.0181(16) 0.0241(17) 0.0290(17) 0.0039(13) 0.0074(13) 0.0007(14)
C1 0.025(2) 0.027(2) 0.026(2) 0.0043(16) 0.0110(17) 0.0022(16)
C2 0.027(2) 0.037(2) 0.027(2) 0.0104(18) 0.0146(17) 0.0059(18)
C2A 0.027(2) 0.035(2) 0.041(2) -0.0019(19) 0.0107(19) 0.000(2)
C2B 0.026(2) 0.042(3) 0.044(3) 0.0048(19) 0.0131(19) 0.004(2)
C3 0.046(3) 0.032(2) 0.032(2) 0.004(2) 0.018(2) 0.0028(19)
C3A 0.036(3) 0.039(3) 0.037(2) 0.004(2) 0.013(2) -0.005(2)
C3B 0.037(2) 0.035(2) 0.030(2) 0.001(2) 0.0058(19) 0.0009(19)
C4 0.032(2) 0.033(2) 0.042(3) -0.0042(19) 0.016(2) -0.009(2)
C5 0.032(2) 0.028(2) 0.029(2) -0.0002(18) 0.0131(18) -0.0034(17)
C6 0.034(2) 0.026(2) 0.032(2) -0.0042(18) 0.0110(18) -0.0060(18)
C7 0.027(2) 0.025(2) 0.026(2) -0.0043(16) 0.0058(16) -0.0003(16)
C8 0.027(2) 0.028(2) 0.023(2) -0.0038(17) 0.0038(16) 0.0017(17)
C8A 0.032(2) 0.036(2) 0.037(2) -0.0118(19) 0.0085(19) -0.006(2)
C9 0.022(2) 0.035(2) 0.023(2) -0.0074(17) 0.0049(16) 0.0017(17)
C9A 0.024(2) 0.040(2) 0.036(2) -0.0096(18) 0.0120(19) -0.0046(19)
C9B 0.020(2) 0.057(3) 0.034(2) -0.006(2) 0.0043(18) -0.005(2)
C10 0.0189(19) 0.030(2) 0.0230(19) -0.0010(16) 0.0062(16) 0.0028(17)
C11 0.0164(19) 0.032(2) 0.0246(19) -0.0006(16) 0.0049(15) 0.0008(17)
C12 0.0155(18) 0.033(2) 0.0200(18) 0.0012(16) 0.0034(14) -0.0009(16)
C13 0.0152(18) 0.029(2) 0.0241(19) 0.0042(15) 0.0025(15) -0.0015(16)
C13A 0.0165(19) 0.033(2) 0.035(2) 0.0027(16) 0.0072(17) -0.0039(18)
C13B 0.019(2) 0.054(3) 0.046(3) 0.008(2) 0.0065(19) 0.011(2)
C14 0.0177(19) 0.029(2) 0.030(2) 0.0050(16) 0.0042(16) -0.0035(17)
C14A 0.020(2) 0.029(2) 0.048(3) 0.0029(17) 0.0117(19) -0.0085(19)
C14B 0.052(3) 0.028(2) 0.061(3) 0.003(2) 0.021(3) 0.003(2)
C15 0.0173(19) 0.026(2) 0.0252(19) 0.0021(15) 0.0023(15) -0.0022(16)
C16 0.021(2) 0.027(2) 0.035(2) 0.0011(16) 0.0065(17) -0.0025(17)
C17 0.0189(19) 0.027(2) 0.033(2) -0.0002(16) 0.0104(16) 0.0003(17)
C18 0.018(2) 0.031(2) 0.038(2) -0.0027(16) 0.0115(17) -0.0004(18)
C18A 0.019(2) 0.037(3) 0.068(3) -0.0007(18) 0.020(2) 0.000(2)
C18B 0.042(3) 0.047(3) 0.047(3) -0.009(2) 0.008(2) -0.003(2)
C19 0.0160(19) 0.034(2) 0.031(2) 0.0012(16) 0.0091(16) 0.0052(17)
C19A 0.018(2) 0.035(2) 0.045(2) 0.0015(17) 0.0123(18) 0.005(2)
C20 0.0185(19) 0.028(2) 0.027(2) 0.0023(16) 0.0099(16) 0.0025(16)
C21 0.0182(19) 0.031(2) 0.029(2) 0.0053(16) 0.0105(16) 0.0036(17)

loop_
_atom_type_symbol
_atom_type_description
_atom_type_scat_dispersion_real
_atom_type_scat_dispersion_imag
_atom_type_scat_source
C C 0.0033 0.0016 'International Tables Vol C Tables 4.2.6.8 and 6.1.1.4'
H H 0 0 'International Tables Vol C Tables 4.2.6.8 and 6.1.1.4'
N N 0.0061 0.0033 'International Tables Vol C Tables 4.2.6.8 and 6.1.1.4'
Pd Pd -0.9988 1.0072 'International Tables Vol C Tables 4.2.6.8 and 6.1.1.4'

loop_
_geom_angle_atom_site_label_1
_geom_angle_atom_site_label_2
_geom_angle_atom_site_label_3
_geom_angle
N25 Pd1 N23 175.37(13)
N25 Pd1 C22 92.15(14)
N23 Pd1 C22 92.48(15)
N25 Pd1 N24 87.63(13)
N23 Pd1 N24 87.74(13)
C22 Pd1 N24 179.78(14)
C1 C22 C5 115.1(4)
C1 C22 Pd1 123.5(3)
C5 C22 Pd1 121.5(3)
C10 N23 C7 106.0(3)
C10 N23 Pd1 127.6(3)
C7 N23 Pd1 126.3(3)
C15 N24 C12 105.9(3)
C15 N24 Pd1 126.9(2)
C12 N24 Pd1 127.2(3)
C17 N25 C20 106.0(3)
C17 N25 Pd1 128.2(3)
C20 N25 Pd1 125.6(3)
C22 C1 C21 123.6(4)
C22 C1 C2 122.2(4)
C21 C1 C2 114.1(4)
C2A C2 C3 115.4(4)
C2A C2 C1 125.4(4)
C3 C2 C1 119.2(4)
C2B C2A C2 122.3(4)
C2B C2A H2A 118.9
C2 C2A H2A 118.9
C2A C2B C3B 120.7(4)
C2A C2B H2B 119.7
C3B C2B H2B 119.7
C4 C3 C3A 120.5(4)
C4 C3 C2 118.0(4)
C3A C3 C2 121.5(4)
C3B C3A C3 120.2(5)
C3B C3A H3A 119.9
C3 C3A H3A 119.9
C3A C3B C2B 119.8(4)
C3A C3B H3B 120.1
C2B C3B H3B 120.1
C3 C4 C5 122.5(4)
C3 C4 H4 118.8
C5 C4 H4 118.8
C4 C5 C6 111.6(4)
C4 C5 C22 122.6(4)
C6 C5 C22 125.8(4)
C7 C6 C5 128.5(4)
C7 C6 H6 115.7
C5 C6 H6 115.7
C6 C7 N23 124.4(4)
C6 C7 C8 125.9(4)
N23 C7 C8 109.7(3)
C9 C8 C7 106.9(4)
C9 C8 C8A 128.6(4)
C7 C8 C8A 124.5(4)
C8 C8A H8A1 109.5
C8 C8A H8A2 109.5
H8A1 C8A H8A2 109.5
C8 C8A H8A3 109.5
H8A1 C8A H8A3 109.5
H8A2 C8A H8A3 109.5
C8 C9 C10 107.0(4)
C8 C9 C9A 128.1(4)
C10 C9 C9A 124.7(4)
C9 C9A C9B 113.1(4)
C9 C9A H9A1 109
C9B C9A H9A1 109
C9 C9A H9A2 109
C9B C9A H9A2 109
H9A1 C9A H9A2 107.8
C9A C9B H9B1 109.5
C9A C9B H9B2 109.5
H9B1 C9B H9B2 109.5
C9A C9B H9B3 109.5
H9B1 C9B H9B3 109.5
H9B2 C9B H9B3 109.5
N23 C10 C11 126.5(4)
N23 C10 C9 110.4(4)
C11 C10 C9 123.0(4)
C12 C11 C10 125.7(4)
C12 C11 H11 117.1
C10 C11 H11 117.1
C11 C12 N24 124.8(4)
C11 C12 C13 124.6(4)
N24 C12 C13 110.5(3)
C14 C13 C12 106.8(3)
C14 C13 C13A 128.7(4)
C12 C13 C13A 124.4(4)
C13 C13A C13B 112.3(4)
C13 C13A H13A 109.1
C13B C13A H13A 109.1
C13 C13A H13B 109.1
C13B C13A H13B 109.1
H13A C13A H13B 107.9
C13A C13B H13C 109.5
C13A C13B H13D 109.5
H13C C13B H13D 109.5
C13A C13B H13E 109.5
H13C C13B H13E 109.5
H13D C13B H13E 109.5
C13 C14 C15 106.5(4)
C13 C14 C14A 128.6(4)
C15 C14 C14A 124.9(4)
C14 C14A C14B 112.9(4)
C14 C14A H14A 109
C14B C14A H14A 109
C14 C14A H14B 109
C14B C14A H14B 109
H14A C14A H14B 107.8
C14A C14B H14C 109.5
C14A C14B H14D 109.5
H14C C14B H14D 109.5
C14A C14B H14E 109.5
H14C C14B H14E 109.5
H14D C14B H14E 109.5
C16 C15 N24 125.3(4)
C16 C15 C14 124.2(4)
N24 C15 C14 110.3(3)
C15 C16 C17 124.9(4)
C15 C16 H16 117.6
C17 C16 H16 117.6
N25 C17 C16 126.3(4)
N25 C17 C18 110.7(3)
C16 C17 C18 122.8(4)
C19 C18 C17 106.0(4)
C19 C18 C18A 128.8(4)
C17 C18 C18A 125.1(4)
C18B C18A C18 113.8(4)
C18B C18A H18A 108.8
C18 C18A H18A 108.8
C18B C18A H18B 108.8
C18 C18A H18B 108.8
H18A C18A H18B 107.7
C18A C18B H18C 109.5
C18A C18B H18D 109.5
H18C C18B H18D 109.5
C18A C18B H18E 109.5
H18C C18B H18E 109.5
H18D C18B H18E 109.5
C18 C19 C20 107.8(3)
C18 C19 C19A 127.6(4)
C20 C19 C19A 124.6(4)
C19 C19A H19A 109.5
C19 C19A H19B 109.5
H19A C19A H19B 109.5
C19 C19A H19C 109.5
H19A C19A H19C 109.5
H19B C19A H19C 109.5
C21 C20 N25 124.9(4)
C21 C20 C19 125.6(4)
N25 C20 C19 109.6(3)
C20 C21 C1 129.1(4)
C20 C21 H21 115.4
C1 C21 H21 115.4

loop_
_geom_bond_atom_site_label_1
_geom_bond_atom_site_label_2
_geom_bond_distance
Pd1 N25 2.025(3)
Pd1 N23 2.044(3)
Pd1 C22 2.055(4)
Pd1 N24 2.093(3)
C22 C1 1.420(6)
C22 C5 1.437(6)
N23 C10 1.356(5)
N23 C7 1.391(5)
N24 C15 1.370(5)
N24 C12 1.378(5)
N25 C17 1.354(5)
N25 C20 1.393(5)
C1 C21 1.428(6)
C1 C2 1.458(6)
C2 C2A 1.388(6)
C2 C3 1.427(6)
C2A C2B 1.382(6)
C2A H2A 0.95
C2B C3B 1.394(7)
C2B H2B 0.95
C3 C4 1.390(7)
C3 C3A 1.416(6)
C3A C3B 1.336(7)
C3A H3A 0.95
C3B H3B 0.95
C4 C5 1.392(6)
C4 H4 0.95
C5 C6 1.433(6)
C6 C7 1.337(6)
C6 H6 0.95
C7 C8 1.451(6)
C8 C9 1.345(6)
C8 C8A 1.503(6)
C8A H8A1 0.98
C8A H8A2 0.98
C8A H8A3 0.98
C9 C10 1.457(6)
C9 C9A 1.506(6)
C9A C9B 1.512(6)
C9A H9A1 0.99
C9A H9A2 0.99
C9B H9B1 0.98
C9B H9B2 0.98
C9B H9B3 0.98
C10 C11 1.392(6)
C11 C12 1.372(6)
C11 H11 0.95
C12 C13 1.453(6)
C13 C14 1.356(6)
C13 C13A 1.505(5)
C13A C13B 1.522(6)
C13A H13A 0.99
C13A H13B 0.99
C13B H13C 0.98
C13B H13D 0.98
C13B H13E 0.98
C14 C15 1.468(5)
C14 C14A 1.491(6)
C14A C14B 1.532(7)
C14A H14A 0.99
C14A H14B 0.99
C14B H14C 0.98
C14B H14D 0.98
C14B H14E 0.98
C15 C16 1.368(6)
C16 C17 1.400(6)
C16 H16 0.95
C17 C18 1.468(5)
C18 C19 1.348(6)
C18 C18A 1.512(6)
C18A C18B 1.490(7)
C18A H18A 0.99
C18A H18B 0.99
C18B H18C 0.98
C18B H18D 0.98
C18B H18E 0.98
C19 C20 1.445(6)
C19 C19A 1.505(5)
C19A H19A 0.98
C19A H19B 0.98
C19A H19C 0.98
C20 C21 1.346(6)
C21 H21 0.95

loop_
_geom_torsion_atom_site_label_1
_geom_torsion_atom_site_label_2
_geom_torsion_atom_site_label_3
_geom_torsion_atom_site_label_4
_geom_torsion
N25 Pd1 C22 C1 -10.3(3)
N23 Pd1 C22 C1 169.7(3)
N25 Pd1 C22 C5 170.6(3)
N23 Pd1 C22 C5 -9.4(3)
C22 Pd1 N23 C10 -175.6(3)
N24 Pd1 N23 C10 4.4(3)
C22 Pd1 N23 C7 9.5(3)
N24 Pd1 N23 C7 -170.5(3)
N25 Pd1 N24 C15 -8.2(3)
N23 Pd1 N24 C15 171.8(3)
N25 Pd1 N24 C12 173.8(3)
N23 Pd1 N24 C12 -6.2(3)
C22 Pd1 N25 C17 -176.4(3)
N24 Pd1 N25 C17 3.6(3)
C22 Pd1 N25 C20 10.4(3)
N24 Pd1 N25 C20 -169.6(3)
C5 C22 C1 C21 -175.0(4)
Pd1 C22 C1 C21 5.8(6)
C5 C22 C1 C2 3.9(6)
Pd1 C22 C1 C2 -175.3(3)
C22 C1 C2 C2A 170.9(4)
C21 C1 C2 C2A -10.2(6)
C22 C1 C2 C3 -6.8(6)
C21 C1 C2 C3 172.1(4)
C3 C2 C2A C2B -2.2(6)
C1 C2 C2A C2B 180.0(4)
C2 C2A C2B C3B 0.2(7)
C2A C2 C3 C4 -174.8(4)
C1 C2 C3 C4 3.2(6)
C2A C2 C3 C3A 2.7(6)
C1 C2 C3 C3A -179.4(4)
C4 C3 C3A C3B 176.3(4)
C2 C3 C3A C3B -1.1(7)
C3 C3A C3B C2B -1.1(7)
C2A C2B C3B C3A 1.6(7)
C3A C3 C4 C5 -174.4(4)
C2 C3 C4 C5 3.1(7)
C3 C4 C5 C6 171.0(4)
C3 C4 C5 C22 -6.2(7)
C1 C22 C5 C4 2.5(6)
Pd1 C22 C5 C4 -178.3(3)
C1 C22 C5 C6 -174.3(4)
Pd1 C22 C5 C6 4.9(6)
C4 C5 C6 C7 -172.5(4)
C22 C5 C6 C7 4.6(7)
C5 C6 C7 N23 -5.4(7)
C5 C6 C7 C8 174.9(4)
C10 N23 C7 C6 -179.7(4)
Pd1 N23 C7 C6 -3.9(6)
C10 N23 C7 C8 0.1(4)
Pd1 N23 C7 C8 175.9(3)
C6 C7 C8 C9 -179.8(4)
N23 C7 C8 C9 0.4(5)
C6 C7 C8 C8A -0.2(7)
N23 C7 C8 C8A 180.0(4)
C7 C8 C9 C10 -0.8(4)
C8A C8 C9 C10 179.7(4)
C7 C8 C9 C9A -177.3(4)
C8A C8 C9 C9A 3.2(7)
C8 C9 C9A C9B 95.7(5)
C10 C9 C9A C9B -80.3(5)
C7 N23 C10 C11 176.4(4)
Pd1 N23 C10 C11 0.6(6)
C7 N23 C10 C9 -0.6(4)
Pd1 N23 C10 C9 -176.3(3)
C8 C9 C10 N23 0.9(5)
C9A C9 C10 N23 177.6(4)
C8 C9 C10 C11 -176.2(4)
C9A C9 C10 C11 0.5(6)
N23 C10 C11 C12 -6.6(7)
C9 C10 C11 C12 170.0(4)
C10 C11 C12 N24 4.5(6)
C10 C11 C12 C13 -171.6(4)
C15 N24 C12 C11 -175.1(4)
Pd1 N24 C12 C11 3.2(5)
C15 N24 C12 C13 1.4(4)
Pd1 N24 C12 C13 179.7(2)
C11 C12 C13 C14 174.1(4)
N24 C12 C13 C14 -2.4(4)
C11 C12 C13 C13A -2.6(6)
N24 C12 C13 C13A -179.1(4)
C14 C13 C13A C13B -89.8(5)
C12 C13 C13A C13B 86.1(5)
C12 C13 C14 C15 2.3(4)
C13A C13 C14 C15 178.8(4)
C12 C13 C14 C14A -176.8(4)
C13A C13 C14 C14A -0.3(7)
C13 C14 C14A C14B 102.1(5)
C15 C14 C14A C14B -76.8(5)
C12 N24 C15 C16 -174.8(4)
Pd1 N24 C15 C16 6.9(6)
C12 N24 C15 C14 0.0(4)
Pd1 N24 C15 C14 -178.3(2)
C13 C14 C15 C16 173.3(4)
C14A C14 C15 C16 -7.6(7)
C13 C14 C15 N24 -1.5(4)
C14A C14 C15 N24 177.6(4)
N24 C15 C16 C17 2.2(7)
C14 C15 C16 C17 -171.9(4)
C20 N25 C17 C16 177.2(4)
Pd1 N25 C17 C16 3.0(6)
C20 N25 C17 C18 0.7(4)
Pd1 N25 C17 C18 -173.5(3)
C15 C16 C17 N25 -7.6(7)
C15 C16 C17 C18 168.5(4)
N25 C17 C18 C19 -0.4(5)
C16 C17 C18 C19 -177.1(4)
N25 C17 C18 C18A 175.7(4)
C16 C17 C18 C18A -1.0(7)
C19 C18 C18A C18B -100.3(6)
C17 C18 C18A C18B 84.6(5)
C17 C18 C19 C20 -0.1(5)
C18A C18 C19 C20 -175.9(4)
C17 C18 C19 C19A 179.0(4)
C18A C18 C19 C19A 3.1(8)
C17 N25 C20 C21 179.9(4)
Pd1 N25 C20 C21 -5.6(6)
C17 N25 C20 C19 -0.7(4)
Pd1 N25 C20 C19 173.7(3)
C18 C19 C20 C21 179.8(4)
C19A C19 C20 C21 0.8(7)
C18 C19 C20 N25 0.5(5)
C19A C19 C20 N25 -178.6(4)
N25 C20 C21 C1 -3.6(7)
C19 C20 C21 C1 177.2(4)
C22 C1 C21 C20 3.3(7)
C2 C1 C21 C20 -175.6(4)
